data_7023606
loop_
_publ_author_name
'Guo, Xiang-Guang'
'Yang, Wen-Bin'
'Wu, Xiao-Yuan'
'Zhang, Qi-Kai'
'Lin, Lang'
'Yu, Rongmin'
'Chen, Hui-Fen'
'Lu, Can-Zhong'

_publ_section_title
;
 Auxiliary ligand-directed synthesis of a series of Cd(ii)/Co(ii)
 coordination polymers with methylenebis(3,5-dimethylpyrazole): syntheses,
 crystal structures, and properties.
;
_journal_issue 42
_journal_name_full 'Dalton transactions (Cambridge, England : 2003)'
_journal_page_first 15106
_journal_page_last 15112
_journal_paper_doi 10.1039/c3dt51574e
_journal_volume 42
_journal_year 2013
_chemical_formula_sum 'C19 H20 Cd N4 O5'
_chemical_formula_weight 496.79
_chemical_name_systematic
; 
 ? 
;
_space_group_IT_number 14
_symmetry_cell_setting monoclinic
_symmetry_space_group_name_Hall '-P 2yn'
_symmetry_space_group_name_H-M 'P 1 21/n 1'
_atom_sites_solution_hydrogens geom
_atom_sites_solution_primary direct
_atom_sites_solution_secondary difmap
_audit_creation_method SHELXL-97
_cell_angle_alpha 90.00
_cell_angle_beta 96.400(6)
_cell_angle_gamma 90.00
_cell_formula_units_Z 4
_cell_length_a 12.0288(9)
_cell_length_b 10.2873(8)
_cell_length_c 17.0184(15)
_cell_measurement_reflns_used 5269
_cell_measurement_temperature 293(2)
_cell_measurement_theta_max 27.4719
_cell_measurement_theta_min 2.1931
_cell_volume 2092.8(3)
_computing_cell_refinement 'CrystalClear (Rigaku Inc., 2007)'
_computing_data_collection 'CrystalClear (Rigaku Inc., 2007)'
_computing_data_reduction 'CrystalClear (Rigaku Inc., 2007)'
_computing_molecular_graphics 'Bruker SHELXTL'
_computing_publication_material 'Bruker SHELXTL'
_computing_structure_refinement 'SHELXL-97 (Sheldrick, 1997)'
_computing_structure_solution 'SHELXS-97 (Sheldrick, 1990)'
_diffrn_ambient_temperature 293(2)
_diffrn_measured_fraction_theta_full 0.990
_diffrn_measured_fraction_theta_max 0.990
_diffrn_measurement_device_type 'SCXmini CCD'
_diffrn_radiation_monochromator graphite
_diffrn_radiation_source 'fine-focus sealed tube'
_diffrn_radiation_type MoK\a
_diffrn_radiation_wavelength 0.71073
_diffrn_reflns_av_R_equivalents 0.0410
_diffrn_reflns_av_sigmaI/netI 0.0424
_diffrn_reflns_limit_h_max 15
_diffrn_reflns_limit_h_min -15
_diffrn_reflns_limit_k_max 13
_diffrn_reflns_limit_k_min -13
_diffrn_reflns_limit_l_max 22
_diffrn_reflns_limit_l_min -16
_diffrn_reflns_number 16153
_diffrn_reflns_theta_full 27.48
_diffrn_reflns_theta_max 27.48
_diffrn_reflns_theta_min 2.80
_exptl_absorpt_coefficient_mu 1.080
_exptl_absorpt_correction_T_max 0.8997
_exptl_absorpt_correction_T_min 0.8293
_exptl_absorpt_correction_type multi-scan
_exptl_crystal_colour yellow
_exptl_crystal_density_diffrn 1.577
_exptl_crystal_density_method 'not measured'
_exptl_crystal_description lamellar
_exptl_crystal_F_000 1000
_exptl_crystal_size_max 0.18
_exptl_crystal_size_mid 0.15
_exptl_crystal_size_min 0.10
_refine_diff_density_max 0.671
_refine_diff_density_min -0.801
_refine_diff_density_rms 0.102
_refine_ls_extinction_coef 0.0071(8)
_refine_ls_extinction_expression Fc^*^=kFc[1+0.001xFc^2^\l^3^/sin(2\q)]^-1/4^
_refine_ls_extinction_method SHELXL
_refine_ls_goodness_of_fit_ref 1.017
_refine_ls_hydrogen_treatment constr
_refine_ls_matrix_type full
_refine_ls_number_parameters 290
_refine_ls_number_reflns 4751
_refine_ls_number_restraints 18
_refine_ls_restrained_S_all 1.017
_refine_ls_R_factor_all 0.0586
_refine_ls_R_factor_gt 0.0507
_refine_ls_shift/su_max 0.001
_refine_ls_shift/su_mean 0.000
_refine_ls_structure_factor_coef Fsqd
_refine_ls_weighting_details 'calc w=1/[\s^2^(Fo^2^)+(0.0780P)^2^+2.4070P] where P=(Fo^2^+2Fc^2^)/3'
_refine_ls_weighting_scheme calc
_refine_ls_wR_factor_gt 0.1366
_refine_ls_wR_factor_ref 0.1442
_reflns_number_gt 4208
_reflns_number_total 4751
_reflns_threshold_expression >2sigma(I)
_cod_data_source_file c3dt51574e.txt
_cod_data_source_block a
_cod_depositor_comments
;
The following automatic conversions were performed:

'_refine_ls_hydrogen_treatment' value 'CONSTR' changed to 'constr'
according to /home/saulius/struct/CIF-dictionaries/cif_core.dic
dictionary named 'cif_core.dic' version 2.4.2 from 2011-04-26.

Automatic conversion script
Id: cif_fix_values 1891 2012-01-12 08:04:46Z andrius 
;
_cod_original_sg_symbol_H-M p21/n
_cod_database_code 7023606

loop_
_symmetry_equiv_pos_as_xyz
'x, y, z'
'-x+1/2, y+1/2, -z+1/2'
'-x, -y, -z'
'x-1/2, -y-1/2, z-1/2'

loop_
_atom_site_label
_atom_site_type_symbol
_atom_site_fract_x
_atom_site_fract_y
_atom_site_fract_z
_atom_site_U_iso_or_equiv
_atom_site_adp_type
_atom_site_occupancy
_atom_site_symmetry_multiplicity
_atom_site_calc_flag
_atom_site_refinement_flags
Cd1 Cd 0.34609(2) 0.50694(2) 0.193469(16) 0.03593(15) Uani 1 1 d .
C5 C 0.0765(4) 0.4943(3) 0.3335(3) 0.0387(9) Uani 1 1 d .
C4 C 0.0359(3) 0.3786(4) 0.3623(2) 0.0393(9) Uani 1 1 d .
C3 C 0.0240(4) 0.6105(4) 0.3493(3) 0.0482(10) Uani 1 1 d .
H3A H 0.0495 0.6882 0.3299 0.058 Uiso 1 1 calc R
C2 C -0.0656(4) 0.6114(5) 0.3936(3) 0.0601(13) Uani 1 1 d .
H2A H -0.1001 0.6897 0.4035 0.072 Uiso 1 1 calc R
C10 C 0.6936(3) 0.2681(4) 0.5195(2) 0.0414(9) Uani 1 1 d .
C1 C -0.0544(4) 0.3826(5) 0.4079(3) 0.0526(11) Uani 1 1 d .
H1A H -0.0811 0.3060 0.4280 0.063 Uiso 1 1 calc R
O2 O 0.1881(2) 0.2262(3) 0.37043(19) 0.0504(7) Uani 1 1 d .
C15 C 0.4781(3) 0.2129(4) 0.3658(2) 0.0444(10) Uani 1 1 d .
N4 N 0.7396(3) 0.2228(3) 0.5896(2) 0.0415(7) Uani 1 1 d .
H4A H 0.7324 0.2601 0.6340 0.050 Uiso 1 1 calc R
O1 O 0.0227(3) 0.1606(3) 0.3187(2) 0.0612(9) Uani 1 1 d .
C7 C -0.1035(5) 0.4988(4) 0.4227(4) 0.0636(15) Uani 1 1 d .
H7A H -0.1632 0.5007 0.4529 0.076 Uiso 1 1 calc R
C12 C 0.7214(3) 0.1815(4) 0.4628(2) 0.0376(8) Uani 1 1 d .
C9 C 0.7871(3) 0.0855(4) 0.5056(2) 0.0389(8) Uani 1 1 d .
C8 C 0.8394(4) -0.0317(5) 0.4727(3) 0.0543(12) Uani 1 1 d .
H8A H 0.8800 -0.0797 0.5151 0.081 Uiso 1 1 calc R
H8B H 0.8898 -0.0048 0.4359 0.081 Uiso 1 1 calc R
H8C H 0.7821 -0.0860 0.4462 0.081 Uiso 1 1 calc R
N3 N 0.4542(3) 0.3786(3) 0.2800(2) 0.0407(7) Uani 1 1 d .
C14 C 0.5822(3) 0.2473(4) 0.3461(2) 0.0404(9) Uani 1 1 d .
N1 N 0.7983(3) 0.1123(3) 0.58271(19) 0.0398(7) Uani 1 1 d .
N2 N 0.4047(3) 0.2930(3) 0.3258(2) 0.0452(8) Uani 1 1 d .
H2B H 0.3338 0.2904 0.3289 0.054 Uiso 1 1 calc R
C18 C 0.5631(3) 0.3512(4) 0.2930(2) 0.0413(9) Uani 1 1 d .
C13 C 0.6922(4) 0.1827(4) 0.3746(2) 0.0495(10) Uani 1 1 d .
H13A H 0.7514 0.2271 0.3510 0.059 Uiso 1 1 calc R
H13B H 0.6900 0.0937 0.3557 0.059 Uiso 1 1 calc R
C11 C 0.6257(4) 0.3912(5) 0.5158(3) 0.0623(13) Uani 1 1 d .
H11A H 0.6253 0.4259 0.5681 0.093 Uiso 1 1 calc R
H11B H 0.5504 0.3727 0.4938 0.093 Uiso 1 1 calc R
H11C H 0.6582 0.4535 0.4831 0.093 Uiso 1 1 calc R
C6 C 0.0871(3) 0.2483(4) 0.3492(2) 0.0410(9) Uani 1 1 d .
C17 C 0.4464(4) 0.1096(5) 0.4202(3) 0.0652(14) Uani 1 1 d .
H17A H 0.3668 0.1104 0.4214 0.098 Uiso 1 1 calc R
H17B H 0.4829 0.1253 0.4724 0.098 Uiso 1 1 calc R
H17C H 0.4690 0.0264 0.4019 0.098 Uiso 1 1 calc R
C16 C 0.6474(4) 0.4273(6) 0.2537(3) 0.0655(14) Uani 1 1 d .
H16A H 0.6099 0.4935 0.2209 0.098 Uiso 1 1 calc R
H16B H 0.6866 0.3702 0.2217 0.098 Uiso 1 1 calc R
H16C H 0.6997 0.4671 0.2932 0.098 Uiso 1 1 calc R
O4 O 0.2363(3) 0.5910(3) 0.28600(18) 0.0491(7) Uani 1 1 d .
O3 O 0.1810(3) 0.4025(3) 0.23707(18) 0.0538(8) Uani 1 1 d U
C19 C 0.1704(4) 0.4950(3) 0.2825(3) 0.0395(9) Uani 1 1 d U
O2W O 0.685(2) 0.684(2) 0.4666(16) 0.112(9) Uani 0.20 1 d P
O1W O 0.554(3) 0.818(2) 0.3421(14) 0.114(7) Uani 0.40 1 d P
O3W O 0.524(3) 0.760(3) 0.3444(18) 0.087(8) Uani 0.25 1 d PU
O4W O 0.597(4) 0.774(6) 0.333(3) 0.111(19) Uani 0.15 1 d PU

loop_
_atom_site_aniso_label
_atom_site_aniso_U_11
_atom_site_aniso_U_22
_atom_site_aniso_U_33
_atom_site_aniso_U_23
_atom_site_aniso_U_13
_atom_site_aniso_U_12
Cd1 0.0422(2) 0.03341(19) 0.0312(2) 0.00091(10) -0.00016(14) 0.00007(10)
C5 0.042(2) 0.037(2) 0.037(2) -0.0050(14) 0.0052(18) -0.0009(14)
C4 0.039(2) 0.0361(19) 0.042(2) -0.0047(16) 0.0027(16) -0.0003(15)
C3 0.054(2) 0.035(2) 0.057(3) -0.0003(18) 0.011(2) 0.0011(17)
C2 0.058(3) 0.053(3) 0.072(4) -0.010(2) 0.019(2) 0.010(2)
C10 0.044(2) 0.0385(19) 0.040(2) 0.0044(17) -0.0023(16) 0.0036(15)
C1 0.047(2) 0.050(2) 0.061(3) 0.001(2) 0.010(2) -0.0062(18)
O2 0.0443(16) 0.0446(15) 0.062(2) 0.0002(14) 0.0042(14) 0.0015(12)
C15 0.046(2) 0.045(2) 0.039(2) 0.0104(17) -0.0082(17) -0.0033(17)
N4 0.0534(19) 0.0379(16) 0.0330(18) -0.0012(14) 0.0032(14) 0.0063(14)
O1 0.0517(18) 0.0404(16) 0.089(3) -0.0164(16) -0.0008(16) -0.0026(13)
C7 0.051(3) 0.061(3) 0.082(4) -0.008(2) 0.026(3) 0.0010(19)
C12 0.0355(18) 0.0393(19) 0.037(2) 0.0055(16) -0.0010(15) 0.0003(14)
C9 0.043(2) 0.0398(19) 0.033(2) 0.0043(15) -0.0016(16) -0.0021(15)
C8 0.068(3) 0.056(2) 0.039(3) 0.005(2) 0.004(2) 0.015(2)
N3 0.0417(17) 0.0380(16) 0.0407(19) 0.0102(14) -0.0024(14) -0.0028(13)
C14 0.041(2) 0.051(2) 0.0273(19) 0.0070(17) -0.0059(15) 0.0003(16)
N1 0.0469(18) 0.0360(16) 0.0354(18) 0.0005(13) 0.0003(14) 0.0056(13)
N2 0.0406(18) 0.0466(18) 0.046(2) 0.0100(15) -0.0053(15) -0.0075(14)
C18 0.039(2) 0.048(2) 0.036(2) 0.0052(17) -0.0016(16) -0.0039(16)
C13 0.051(2) 0.059(3) 0.036(2) 0.0079(19) -0.0048(18) 0.0063(19)
C11 0.073(3) 0.049(2) 0.063(3) 0.002(2) 0.000(2) 0.021(2)
C6 0.048(2) 0.0327(18) 0.043(2) -0.0022(16) 0.0078(17) -0.0033(15)
C17 0.058(3) 0.066(3) 0.068(3) 0.033(3) -0.009(2) -0.013(2)
C16 0.050(3) 0.082(4) 0.065(3) 0.032(3) 0.008(2) 0.007(2)
O4 0.0587(18) 0.0393(15) 0.0513(19) -0.0066(13) 0.0152(14) -0.0056(13)
O3 0.069(2) 0.0454(16) 0.0506(19) -0.0124(14) 0.0205(15) -0.0074(14)
C19 0.049(2) 0.0343(19) 0.035(2) -0.0001(14) 0.0022(18) 0.0023(14)
O2W 0.114(19) 0.080(15) 0.13(2) -0.049(15) -0.023(15) 0.030(13)
O1W 0.141(18) 0.103(14) 0.087(11) -0.014(11) -0.037(11) 0.021(14)
O3W 0.088(11) 0.091(11) 0.081(11) 0.002(9) 0.009(8) 0.010(8)
O4W 0.11(2) 0.11(2) 0.11(2) -0.004(10) 0.012(10) -0.002(10)

loop_
_atom_type_symbol
_atom_type_description
_atom_type_scat_dispersion_real
_atom_type_scat_dispersion_imag
_atom_type_scat_source
C C 0.0033 0.0016 'International Tables Vol C Tables 4.2.6.8 and 6.1.1.4'
H H 0.0000 0.0000 'International Tables Vol C Tables 4.2.6.8 and 6.1.1.4'
N N 0.0061 0.0033 'International Tables Vol C Tables 4.2.6.8 and 6.1.1.4'
O O 0.0106 0.0060 'International Tables Vol C Tables 4.2.6.8 and 6.1.1.4'
Cd Cd -0.8075 1.2024 'International Tables Vol C Tables 4.2.6.8 and 6.1.1.4'

loop_
_geom_angle_atom_site_label_1
_geom_angle_atom_site_label_2
_geom_angle_atom_site_label_3
_geom_angle
_geom_angle_site_symmetry_1
_geom_angle_site_symmetry_3
O1 Cd1 N1 114.63(13) 2 4_565
O1 Cd1 N3 96.36(11) 2 .
N1 Cd1 N3 107.32(12) 4_565 .
O1 Cd1 O4 104.86(12) 2 .
N1 Cd1 O4 130.68(11) 4_565 .
N3 Cd1 O4 95.97(12) . .
O1 Cd1 O3 159.17(12) 2 .
N1 Cd1 O3 82.84(11) 4_565 .
N3 Cd1 O3 88.48(11) . .
O4 Cd1 O3 54.40(10) . .
O1 Cd1 O2 54.24(10) 2 2
N1 Cd1 O2 96.39(11) 4_565 2
N3 Cd1 O2 148.59(11) . 2
O4 Cd1 O2 83.21(10) . 2
O3 Cd1 O2 115.21(10) . 2
O1 Cd1 C6 27.24(11) 2 2
N1 Cd1 C6 108.97(12) 4_565 2
N3 Cd1 C6 122.38(12) . 2
O4 Cd1 C6 92.74(11) . 2
O3 Cd1 C6 138.85(11) . 2
O2 Cd1 C6 27.12(10) 2 2
O1 Cd1 C19 132.26(12) 2 .
N1 Cd1 C19 107.23(12) 4_565 .
N3 Cd1 C19 92.08(12) . .
O4 Cd1 C19 27.42(10) . .
O3 Cd1 C19 26.99(10) . .
O2 Cd1 C19 100.40(10) 2 .
C6 Cd1 C19 117.13(11) 2 .
C3 C5 C4 118.6(4) . .
C3 C5 C19 119.7(3) . .
C4 C5 C19 121.5(3) . .
C5 C4 C1 119.5(4) . .
C5 C4 C6 122.9(4) . .
C1 C4 C6 117.6(4) . .
C2 C3 C5 120.7(4) . .
C7 C2 C3 120.4(5) . .
N4 C10 C12 106.8(3) . .
N4 C10 C11 119.8(4) . .
C12 C10 C11 133.4(4) . .
C7 C1 C4 120.2(4) . .
C6 O2 Cd1 86.1(2) . 2_545
N2 C15 C14 106.5(4) . .
N2 C15 C17 123.8(4) . .
C14 C15 C17 129.7(4) . .
C10 N4 N1 112.5(3) . .
C6 O1 Cd1 97.7(3) . 2_545
C2 C7 C1 120.6(5) . .
C10 C12 C9 104.8(3) . .
C10 C12 C13 130.1(3) . .
C9 C12 C13 125.1(4) . .
N1 C9 C12 110.6(4) . .
N1 C9 C8 122.2(3) . .
C12 C9 C8 127.2(4) . .
C18 N3 N2 104.6(3) . .
C18 N3 Cd1 135.2(3) . .
N2 N3 Cd1 119.6(2) . .
C18 C14 C15 105.4(3) . .
C18 C14 C13 128.1(4) . .
C15 C14 C13 126.6(4) . .
C9 N1 N4 105.2(3) . .
C9 N1 Cd1 134.0(3) . 4_666
N4 N1 Cd1 118.0(2) . 4_666
C15 N2 N3 112.7(3) . .
N3 C18 C14 110.8(3) . .
N3 C18 C16 121.1(4) . .
C14 C18 C16 128.1(4) . .
C14 C13 C12 115.0(4) . .
O2 C6 O1 121.4(4) . .
O2 C6 C4 121.4(3) . .
O1 C6 C4 117.1(4) . .
O2 C6 Cd1 66.8(2) . 2_545
O1 C6 Cd1 55.0(2) . 2_545
C4 C6 Cd1 171.1(3) . 2_545
C19 O4 Cd1 94.5(3) . .
C19 O3 Cd1 89.7(3) . .
O3 C19 O4 121.4(5) . .
O3 C19 C5 119.6(4) . .
O4 C19 C5 119.1(4) . .
O3 C19 Cd1 63.3(3) . .
O4 C19 Cd1 58.1(2) . .
C5 C19 Cd1 177.1(3) . .
O3W O1W O4W 83(6) . .
O1W O3W O4W 50(4) . .
O1W O4W O3W 48(4) . .

loop_
_geom_bond_atom_site_label_1
_geom_bond_atom_site_label_2
_geom_bond_distance
_geom_bond_site_symmetry_2
Cd1 O1 2.260(3) 2
Cd1 N1 2.268(3) 4_565
Cd1 N3 2.275(3) .
Cd1 O4 2.331(3) .
Cd1 O3 2.445(3) .
Cd1 O2 2.518(3) 2
Cd1 C6 2.733(4) 2
Cd1 C19 2.737(5) .
C5 C3 1.392(5) .
C5 C4 1.397(5) .
C5 C19 1.498(6) .
C4 C1 1.404(6) .
C4 C6 1.502(5) .
C3 C2 1.382(6) .
C2 C7 1.359(7) .
C10 N4 1.341(5) .
C10 C12 1.382(6) .
C10 C11 1.504(5) .
C1 C7 1.369(6) .
O2 C6 1.249(5) .
O2 Cd1 2.518(3) 2_545
C15 N2 1.337(5) .
C15 C14 1.377(6) .
C15 C17 1.487(6) .
N4 N1 1.351(4) .
O1 C6 1.262(5) .
O1 Cd1 2.260(3) 2_545
C12 C9 1.414(5) .
C12 C13 1.503(6) .
C9 N1 1.334(5) .
C9 C8 1.498(6) .
N3 C18 1.335(5) .
N3 N2 1.358(4) .
C14 C18 1.402(6) .
C14 C13 1.512(5) .
N1 Cd1 2.268(3) 4_666
C18 C16 1.496(6) .
C6 Cd1 2.733(4) 2_545
O4 C19 1.264(5) .
O3 C19 1.242(5) .
O1W O3W 0.69(3) .
O1W O4W 0.71(5) .
O3W O4W 0.93(6) .
